data_7218603
loop_
_publ_author_name
'Wang, Shu-Wen'
'Guo, Wei-Si'
'Wen, Li-Rong'
'Li, Ming'

_publ_section_title
;
 A new approach to pyridines through the reactions of methyl ketones with
 1,2,4-triazines
;
_journal_name_full 'RSC Adv.'
_journal_paper_doi 10.1039/C4RA11294F
_journal_year 2014
_chemical_formula_sum 'C17 H12 Br N'
_chemical_formula_weight 310.19
_chemical_name_systematic
; 
 ? 
;
_space_group_IT_number 14
_symmetry_cell_setting monoclinic
_symmetry_space_group_name_Hall '-P 2ybc'
_symmetry_space_group_name_H-M 'P 1 21/c 1'
_atom_sites_solution_hydrogens geom
_atom_sites_solution_primary direct
_atom_sites_solution_secondary difmap
_audit_creation_method SHELXL-97
_cell_angle_alpha 90.00
_cell_angle_beta 116.108(4)
_cell_angle_gamma 90.00
_cell_formula_units_Z 4
_cell_length_a 10.441(2)
_cell_length_b 13.358(3)
_cell_length_c 11.148(2)
_cell_measurement_reflns_used 1896
_cell_measurement_temperature 294(2)
_cell_measurement_theta_max 22.15
_cell_measurement_theta_min 2.65
_cell_volume 1396.2(5)
_computing_cell_refinement 'Bruker SMART'
_computing_data_collection 'Bruker SMART'
_computing_data_reduction 'Bruker SAINT'
_computing_molecular_graphics 'Bruker SHELXTL'
_computing_publication_material 'Bruker SHELXTL'
_computing_structure_refinement 'SHELXL-97 (Sheldrick, 1997)'
_computing_structure_solution 'SHELXS-97 (Sheldrick, 1990)'
_diffrn_ambient_temperature 294(2)
_diffrn_measured_fraction_theta_full 0.994
_diffrn_measured_fraction_theta_max 0.994
_diffrn_measurement_device_type 'CCD area detector'
_diffrn_measurement_method 'phi and omega scans'
_diffrn_radiation_monochromator graphite
_diffrn_radiation_source 'fine-focus sealed tube'
_diffrn_radiation_type MoK\a
_diffrn_radiation_wavelength 0.71073
_diffrn_reflns_av_R_equivalents 0.0541
_diffrn_reflns_av_sigmaI/netI 0.0587
_diffrn_reflns_limit_h_max 11
_diffrn_reflns_limit_h_min -13
_diffrn_reflns_limit_k_max 16
_diffrn_reflns_limit_k_min -15
_diffrn_reflns_limit_l_max 13
_diffrn_reflns_limit_l_min -10
_diffrn_reflns_number 7911
_diffrn_reflns_theta_full 26.43
_diffrn_reflns_theta_max 26.43
_diffrn_reflns_theta_min 2.17
_exptl_absorpt_coefficient_mu 2.928
_exptl_absorpt_correction_T_max 0.7201
_exptl_absorpt_correction_T_min 0.5651
_exptl_absorpt_correction_type multi-scan
_exptl_absorpt_process_details SADABS
_exptl_crystal_density_diffrn 1.476
_exptl_crystal_density_meas ?
_exptl_crystal_density_method 'not measured'
_exptl_crystal_F_000 624
_exptl_crystal_size_max 0.22
_exptl_crystal_size_mid 0.20
_exptl_crystal_size_min 0.12
_refine_diff_density_max 0.629
_refine_diff_density_min -0.578
_refine_diff_density_rms 0.068
_refine_ls_extinction_method none
_refine_ls_goodness_of_fit_ref 1.002
_refine_ls_hydrogen_treatment constr
_refine_ls_matrix_type full
_refine_ls_number_parameters 172
_refine_ls_number_reflns 2850
_refine_ls_number_restraints 0
_refine_ls_restrained_S_all 1.002
_refine_ls_R_factor_all 0.0936
_refine_ls_R_factor_gt 0.0412
_refine_ls_shift/su_max 0.001
_refine_ls_shift/su_mean 0.000
_refine_ls_structure_factor_coef Fsqd
_refine_ls_weighting_details 'calc w=1/[\s^2^(Fo^2^)+(0.0556P)^2^+0.1512P] where P=(Fo^2^+2Fc^2^)/3'
_refine_ls_weighting_scheme calc
_refine_ls_wR_factor_gt 0.0942
_refine_ls_wR_factor_ref 0.1188
_reflns_number_gt 1652
_reflns_number_total 2850
_reflns_threshold_expression >2sigma(I)
_cod_data_source_file c4ra11294f2.cif
_cod_data_source_block 70320b
_cod_depositor_comments
;
The following automatic conversions were performed:

'_symmetry_cell_setting' value 'Monoclinic' changed to 'monoclinic'
according to
/usr/data/users/saulius/crontab/automatic-downloads/rss-feeds/RSC/lib/dictionaries/cif_core.dic
dictionary named 'cif_core.dic' version 2.4.2 from
2011-04-26.

'_exptl_absorpt_correction_type' value 'MULTI-SCAN'
changed to 'multi-scan' according to
/usr/data/users/saulius/crontab/automatic-downloads/rss-feeds/RSC/lib/dictionaries/cif_core.dic
dictionary named 'cif_core.dic' version 2.4.2 from
2011-04-26.

'_refine_ls_hydrogen_treatment' value 'CONSTR' changed
to 'constr' according to
/usr/data/users/saulius/crontab/automatic-downloads/rss-feeds/RSC/lib/dictionaries/cif_core.dic
dictionary named 'cif_core.dic' version 2.4.2 from 2011-04-26.

Automatic conversion script
Id: cif_fix_values 2827 2014-09-09 07:05:25Z andrius 

The following automatic conversions were performed:

'_exptl_crystal_density_meas' value 'NONE' was changed to '?' - the
value is perceived as not measured.

Automatic conversion script
Id: cif_fix_values 3008 2015-01-20 13:52:24Z robertas 
;
_cod_original_cell_volume 1396.3(5)
_cod_original_sg_symbol_H-M P2(1)/c
_cod_database_code 7218603

loop_
_symmetry_equiv_pos_as_xyz
'x, y, z'
'-x, y+1/2, -z+1/2'
'-x, -y, -z'
'x, -y-1/2, z-1/2'

loop_
_atom_site_label
_atom_site_type_symbol
_atom_site_fract_x
_atom_site_fract_y
_atom_site_fract_z
_atom_site_U_iso_or_equiv
_atom_site_adp_type
_atom_site_occupancy
_atom_site_symmetry_multiplicity
_atom_site_calc_flag
_atom_site_refinement_flags
Br1 Br 0.97089(5) 1.24218(3) 0.24937(4) 0.0615(2) Uani 1 1 d .
N1 N 0.6058(4) 0.7265(2) 0.5152(3) 0.0545(9) Uani 1 1 d .
C1 C 0.8252(4) 1.0603(3) 0.4617(4) 0.0497(10) Uani 1 1 d .
H1 H 0.8180 1.0650 0.5417 0.060 Uiso 1 1 calc R
C2 C 0.8808(4) 1.1399(3) 0.4214(4) 0.0502(10) Uani 1 1 d .
H2 H 0.9098 1.1977 0.4729 0.060 Uiso 1 1 calc R
C3 C 0.8927(4) 1.1324(2) 0.3037(3) 0.0432(9) Uani 1 1 d .
C4 C 0.8480(4) 1.0482(3) 0.2253(3) 0.0461(9) Uani 1 1 d .
H4 H 0.8550 1.0445 0.1451 0.055 Uiso 1 1 calc R
C5 C 0.7924(4) 0.9687(3) 0.2675(3) 0.0449(9) Uani 1 1 d .
H5 H 0.7629 0.9113 0.2152 0.054 Uiso 1 1 calc R
C6 C 0.7798(4) 0.9735(3) 0.3868(3) 0.0402(9) Uani 1 1 d .
C7 C 0.7201(4) 0.8881(3) 0.4314(3) 0.0423(9) Uani 1 1 d .
C8 C 0.6477(4) 0.9036(3) 0.5098(4) 0.0523(10) Uani 1 1 d .
H8 H 0.6354 0.9677 0.5355 0.063 Uiso 1 1 calc R
C9 C 0.5953(5) 0.8213(3) 0.5478(4) 0.0607(11) Uani 1 1 d .
H9 H 0.5484 0.8327 0.6007 0.073 Uiso 1 1 calc R
C10 C 0.6765(4) 0.7114(3) 0.4402(3) 0.0428(9) Uani 1 1 d .
C11 C 0.7321(4) 0.7904(3) 0.3971(3) 0.0429(9) Uani 1 1 d .
H11 H 0.7784 0.7773 0.3441 0.051 Uiso 1 1 calc R
C12 C 0.6895(4) 0.6063(3) 0.4058(3) 0.0440(9) Uani 1 1 d .
C13 C 0.5856(4) 0.5363(3) 0.3925(4) 0.0528(10) Uani 1 1 d .
H13 H 0.5075 0.5560 0.4060 0.063 Uiso 1 1 calc R
C14 C 0.5959(5) 0.4380(3) 0.3596(4) 0.0623(12) Uani 1 1 d .
H14 H 0.5256 0.3923 0.3520 0.075 Uiso 1 1 calc R
C15 C 0.7097(5) 0.4074(3) 0.3381(4) 0.0611(12) Uani 1 1 d .
H15 H 0.7157 0.3415 0.3141 0.073 Uiso 1 1 calc R
C16 C 0.8146(5) 0.4749(3) 0.3524(4) 0.0611(12) Uani 1 1 d .
H16 H 0.8926 0.4544 0.3392 0.073 Uiso 1 1 calc R
C17 C 0.8050(5) 0.5730(3) 0.3864(4) 0.0546(11) Uani 1 1 d .
H17 H 0.8773 0.6177 0.3964 0.066 Uiso 1 1 calc R

loop_
_atom_site_aniso_label
_atom_site_aniso_U_11
_atom_site_aniso_U_22
_atom_site_aniso_U_33
_atom_site_aniso_U_23
_atom_site_aniso_U_13
_atom_site_aniso_U_12
Br1 0.0861(4) 0.0501(3) 0.0619(3) 0.0045(2) 0.0453(3) -0.0037(2)
N1 0.065(2) 0.057(2) 0.0523(19) 0.0039(16) 0.0365(19) -0.0019(18)
C1 0.067(3) 0.052(2) 0.036(2) -0.0015(18) 0.028(2) 0.000(2)
C2 0.067(3) 0.043(2) 0.044(2) -0.0069(18) 0.028(2) -0.004(2)
C3 0.052(2) 0.036(2) 0.042(2) 0.0071(16) 0.0218(19) 0.0059(18)
C4 0.054(3) 0.050(2) 0.037(2) 0.0025(17) 0.0224(19) 0.0069(19)
C5 0.055(3) 0.043(2) 0.036(2) -0.0075(17) 0.0196(19) -0.0018(19)
C6 0.041(2) 0.045(2) 0.0333(19) 0.0037(16) 0.0152(17) 0.0077(17)
C7 0.045(2) 0.047(2) 0.0341(19) 0.0023(16) 0.0167(18) 0.0000(18)
C8 0.061(3) 0.051(2) 0.054(2) 0.0018(19) 0.034(2) 0.006(2)
C9 0.070(3) 0.070(3) 0.059(3) 0.002(2) 0.043(2) 0.000(2)
C10 0.042(2) 0.048(2) 0.0371(19) 0.0056(17) 0.0160(18) 0.0016(18)
C11 0.049(2) 0.044(2) 0.0400(19) 0.0004(17) 0.0230(19) 0.0029(18)
C12 0.049(2) 0.045(2) 0.0371(19) 0.0074(17) 0.0184(18) -0.0021(19)
C13 0.048(3) 0.059(3) 0.052(2) -0.003(2) 0.022(2) -0.009(2)
C14 0.061(3) 0.053(3) 0.064(3) -0.002(2) 0.020(2) -0.013(2)
C15 0.072(3) 0.046(2) 0.060(3) -0.002(2) 0.024(3) 0.003(2)
C16 0.070(3) 0.056(3) 0.070(3) 0.005(2) 0.043(3) 0.004(2)
C17 0.054(3) 0.053(3) 0.065(3) 0.008(2) 0.034(2) -0.003(2)

loop_
_atom_type_symbol
_atom_type_description
_atom_type_scat_dispersion_real
_atom_type_scat_dispersion_imag
_atom_type_scat_source
C C 0.0033 0.0016 'International Tables Vol C Tables 4.2.6.8 and 6.1.1.4'
H H 0.0000 0.0000 'International Tables Vol C Tables 4.2.6.8 and 6.1.1.4'
N N 0.0061 0.0033 'International Tables Vol C Tables 4.2.6.8 and 6.1.1.4'
Br Br -0.2901 2.4595 'International Tables Vol C Tables 4.2.6.8 and 6.1.1.4'

loop_
_geom_angle_atom_site_label_1
_geom_angle_atom_site_label_2
_geom_angle_atom_site_label_3
_geom_angle
C9 N1 C10 116.3(3)
C2 C1 C6 122.0(3)
C2 C1 H1 119.0
C6 C1 H1 119.0
C3 C2 C1 118.9(3)
C3 C2 H2 120.5
C1 C2 H2 120.5
C4 C3 C2 121.2(3)
C4 C3 Br1 120.2(3)
C2 C3 Br1 118.7(3)
C3 C4 C5 119.1(3)
C3 C4 H4 120.4
C5 C4 H4 120.4
C4 C5 C6 121.1(3)
C4 C5 H5 119.4
C6 C5 H5 119.4
C1 C6 C5 117.6(3)
C1 C6 C7 121.5(3)
C5 C6 C7 120.9(3)
C11 C7 C8 116.9(3)
C11 C7 C6 122.0(3)
C8 C7 C6 121.1(3)
C9 C8 C7 118.2(4)
C9 C8 H8 120.9
C7 C8 H8 120.9
N1 C9 C8 125.6(4)
N1 C9 H9 117.2
C8 C9 H9 117.2
N1 C10 C11 121.8(3)
N1 C10 C12 116.1(3)
C11 C10 C12 122.1(3)
C7 C11 C10 121.3(3)
C7 C11 H11 119.4
C10 C11 H11 119.4
C17 C12 C13 117.3(4)
C17 C12 C10 122.0(3)
C13 C12 C10 120.7(4)
C14 C13 C12 121.3(4)
C14 C13 H13 119.4
C12 C13 H13 119.4
C15 C14 C13 120.3(4)
C15 C14 H14 119.8
C13 C14 H14 119.8
C16 C15 C14 119.4(4)
C16 C15 H15 120.3
C14 C15 H15 120.3
C15 C16 C17 120.4(4)
C15 C16 H16 119.8
C17 C16 H16 119.8
C16 C17 C12 121.3(4)
C16 C17 H17 119.3
C12 C17 H17 119.3

loop_
_geom_bond_atom_site_label_1
_geom_bond_atom_site_label_2
_geom_bond_distance
Br1 C3 1.902(3)
N1 C9 1.335(5)
N1 C10 1.352(5)
C1 C2 1.378(5)
C1 C6 1.385(5)
C1 H1 0.9300
C2 C3 1.375(4)
C2 H2 0.9300
C3 C4 1.374(5)
C4 C5 1.388(5)
C4 H4 0.9300
C5 C6 1.395(5)
C5 H5 0.9300
C6 C7 1.486(5)
C7 C11 1.382(5)
C7 C8 1.400(5)
C8 C9 1.375(5)
C8 H8 0.9300
C9 H9 0.9300
C10 C11 1.389(5)
C10 C12 1.478(5)
C11 H11 0.9300
C12 C17 1.388(5)
C12 C13 1.390(5)
C13 C14 1.379(5)
C13 H13 0.9300
C14 C15 1.374(6)
C14 H14 0.9300
C15 C16 1.372(6)
C15 H15 0.9300
C16 C17 1.380(5)
C16 H16 0.9300
C17 H17 0.9300

loop_
_geom_torsion_atom_site_label_1
_geom_torsion_atom_site_label_2
_geom_torsion_atom_site_label_3
_geom_torsion_atom_site_label_4
_geom_torsion
C6 C1 C2 C3 -0.6(6)
C1 C2 C3 C4 1.2(6)
C1 C2 C3 Br1 -179.5(3)
C2 C3 C4 C5 -1.2(6)
Br1 C3 C4 C5 179.5(3)
C3 C4 C5 C6 0.7(6)
C2 C1 C6 C5 0.1(6)
C2 C1 C6 C7 180.0(4)
C4 C5 C6 C1 -0.2(6)
C4 C5 C6 C7 180.0(3)
C1 C6 C7 C11 -151.0(4)
C5 C6 C7 C11 28.8(5)
C1 C6 C7 C8 29.5(6)
C5 C6 C7 C8 -150.7(4)
C11 C7 C8 C9 0.6(6)
C6 C7 C8 C9 -179.9(4)
C10 N1 C9 C8 1.1(6)
C7 C8 C9 N1 -0.7(7)
C9 N1 C10 C11 -1.3(5)
C9 N1 C10 C12 179.2(3)
C8 C7 C11 C10 -0.9(5)
C6 C7 C11 C10 179.6(3)
N1 C10 C11 C7 1.3(6)
C12 C10 C11 C7 -179.3(3)
N1 C10 C12 C17 -149.9(4)
C11 C10 C12 C17 30.6(5)
N1 C10 C12 C13 29.7(5)
C11 C10 C12 C13 -149.7(4)
C17 C12 C13 C14 -0.8(6)
C10 C12 C13 C14 179.6(3)
C12 C13 C14 C15 -0.6(6)
C13 C14 C15 C16 1.4(6)
C14 C15 C16 C17 -0.9(7)
C15 C16 C17 C12 -0.5(6)
C13 C12 C17 C16 1.3(6)
C10 C12 C17 C16 -179.1(4)
